data_1536643
loop_
_publ_author_name
'Eisenmann, B.'
'Jakowski, M.'
'Schaefer, H.'

_publ_section_title
;
 Die Strukturen des Mg Al2 S4 und Mg0.830 In2.113 S4
;
_journal_name_full 'Materials Research Bulletin'
_journal_page_first 77
_journal_page_last 82
_journal_volume 19
_journal_year 1984
_chemical_formula_sum 'Al2 Mg S4'
_chemical_name_systematic 'Mg Al2 S4'
_space_group_IT_number 62
_symmetry_space_group_name_Hall '-P 2ac 2n'
_symmetry_space_group_name_H-M 'P n m a'
_cell_angle_alpha 90
_cell_angle_beta 90
_cell_angle_gamma 90
_cell_formula_units_Z 4
_cell_length_a 12.511
_cell_length_b 7.22
_cell_length_c 5.921
_cell_volume 534.840
_citation_journal_id_ASTM MRBUAC
_cod_data_source_file Eisenmann_MRBUAC_1984_628.cif
_cod_data_source_block Al2Mg1S4
_cod_original_cell_volume 534.8405
_cod_original_formula_sum 'Al2 Mg1 S4'
_cod_database_code 1536643

loop_
_symmetry_equiv_pos_as_xyz
x,y,z
-x+1/2,-y,z+1/2
x+1/2,-y+1/2,-z+1/2
-x,y+1/2,-z
-x,-y,-z
x-1/2,y,-z-1/2
-x-1/2,y-1/2,z-1/2
x,-y-1/2,z

loop_
_atom_site_label
_atom_site_type_symbol
_atom_site_fract_x
_atom_site_fract_y
_atom_site_fract_z
_atom_site_occupancy
_atom_site_U_iso_or_equiv
S3 S-2 0.1578 0.0044 0.2396 1 0.0
Mg1 Mg+2 0.2658 0.25 0.9971 1 0.0
S2 S-2 0.426 0.25 0.2713 1 0.0
Al1 Al+3 0.0854 0.25 0.4117 1 0.0
S1 S-2 0.0844 0.25 0.7869 1 0.0
Al2 Al+3 0 0 0 1 0.0
